data_1511936
loop_
_publ_author_name
'Xiong, Yuan'
'Schaus, Scott E.'
'Porco, Jr, John A'

_publ_section_title
;
 Metal-catalyzed cascade rearrangements of 3-alkynyl flavone ethers.
;
_journal_issue 8
_journal_name_full 'Organic letters'
_journal_page_first 1962
_journal_page_last 1965
_journal_paper_doi 10.1021/ol400631b
_journal_volume 15
_journal_year 2013
_chemical_formula_moiety 'C19 H14 O4'
_chemical_formula_sum 'C19 H14 O4'
_chemical_formula_weight 306.30
_chemical_name_systematic
; 
 ? 
;
_space_group_IT_number 61
_symmetry_cell_setting orthorhombic
_symmetry_space_group_name_Hall '-P 2ac 2ab'
_symmetry_space_group_name_H-M 'P b c a'
_atom_sites_solution_hydrogens geom
_atom_sites_solution_primary direct
_atom_sites_solution_secondary difmap
_audit_creation_method SHELXL-97
_audit_update_record
;
2012-11-14 # Formatted by publCIF
;
_cell_angle_alpha 90.00
_cell_angle_beta 90.00
_cell_angle_gamma 90.00
_cell_formula_units_Z 8
_cell_length_a 11.8949(7)
_cell_length_b 8.9065(5)
_cell_length_c 28.0405(16)
_cell_measurement_reflns_used 9046
_cell_measurement_temperature 100(2)
_cell_measurement_theta_max 66.461
_cell_measurement_theta_min 7.336
_cell_volume 2970.7(3)
_computing_structure_refinement 'SHELXL-97 (Sheldrick, 1997)'
_computing_structure_solution 'SHELXS-97 (Sheldrick, 1990)'
_diffrn_ambient_temperature 100(2)
_diffrn_measured_fraction_theta_full 0.992
_diffrn_measured_fraction_theta_max 0.992
_diffrn_measurement_device_type 'Bruker Proteum-R'
_diffrn_measurement_method '\f & \w scans'
_diffrn_radiation_monochromator multilayer
_diffrn_radiation_source 'rotating anode'
_diffrn_radiation_type CuK\a
_diffrn_radiation_wavelength 1.54178
_diffrn_reflns_av_R_equivalents 0.0356
_diffrn_reflns_av_sigmaI/netI 0.0129
_diffrn_reflns_limit_h_max 14
_diffrn_reflns_limit_h_min -14
_diffrn_reflns_limit_k_max 10
_diffrn_reflns_limit_k_min -10
_diffrn_reflns_limit_l_max 33
_diffrn_reflns_limit_l_min -30
_diffrn_reflns_number 88094
_diffrn_reflns_theta_full 66.60
_diffrn_reflns_theta_max 66.60
_diffrn_reflns_theta_min 3.15
_diffrn_standards_interval_count 0
_diffrn_standards_interval_time 0
_diffrn_standards_number 0
_exptl_absorpt_coefficient_mu 0.790
_exptl_absorpt_correction_T_max 0.7528
_exptl_absorpt_correction_T_min 0.7176
_exptl_absorpt_correction_type multi-scan
_exptl_absorpt_process_details 'SADABS (Sheldrick, 1996)'
_exptl_crystal_colour colorless
_exptl_crystal_density_diffrn 1.370
_exptl_crystal_density_method 'not measured'
_exptl_crystal_description prism
_exptl_crystal_F_000 1280
_exptl_crystal_size_max 0.151
_exptl_crystal_size_mid 0.151
_exptl_crystal_size_min 0.137
_refine_diff_density_max 0.284
_refine_diff_density_min -0.190
_refine_diff_density_rms 0.037
_refine_ls_extinction_method none
_refine_ls_goodness_of_fit_ref 1.113
_refine_ls_hydrogen_treatment constr
_refine_ls_matrix_type full
_refine_ls_number_parameters 209
_refine_ls_number_reflns 2607
_refine_ls_number_restraints 0
_refine_ls_restrained_S_all 1.113
_refine_ls_R_factor_all 0.0384
_refine_ls_R_factor_gt 0.0379
_refine_ls_shift/su_max 0.000
_refine_ls_shift/su_mean 0.000
_refine_ls_structure_factor_coef Fsqd
_refine_ls_weighting_details 'calc w=1/[\s^2^(Fo^2^)+(0.0313P)^2^+1.8454P] where P=(Fo^2^+2Fc^2^)/3'
_refine_ls_weighting_scheme calc
_refine_ls_wR_factor_gt 0.0897
_refine_ls_wR_factor_ref 0.0902
_reflns_number_gt 2580
_reflns_number_total 2607
_reflns_threshold_expression >2sigma(I)
_cod_data_source_file ol400631b_si_003.cif
_cod_data_source_block yuan6
_cod_database_code 1511936

loop_
_symmetry_equiv_pos_as_xyz
'x, y, z'
'x+1/2, -y+1/2, -z'
'-x, y+1/2, -z+1/2'
'-x+1/2, -y, z+1/2'
'-x, -y, -z'
'-x-1/2, y-1/2, z'
'x, -y-1/2, z-1/2'
'x-1/2, y, -z-1/2'

loop_
_atom_site_label
_atom_site_type_symbol
_atom_site_fract_x
_atom_site_fract_y
_atom_site_fract_z
_atom_site_U_iso_or_equiv
_atom_site_adp_type
_atom_site_occupancy
_atom_site_symmetry_multiplicity
_atom_site_calc_flag
_atom_site_refinement_flags
O1 O 0.31869(7) 0.54623(11) 0.37816(3) 0.0220(2) Uani 1 1 d .
O2 O 0.60995(8) 0.53403(11) 0.33969(4) 0.0281(3) Uani 1 1 d .
O3 O 0.50984(9) 0.74696(11) 0.31969(4) 0.0329(3) Uani 1 1 d .
O4 O 0.60782(10) 0.77098(13) 0.40784(4) 0.0413(3) Uani 1 1 d .
C1 C 0.28572(16) 0.5824(2) 0.50608(6) 0.0503(5) Uani 1 1 d .
H1 H 0.2315 0.5592 0.5298 0.060 Uiso 1 1 calc R
C2 C 0.26602(14) 0.5410(2) 0.45907(5) 0.0385(4) Uani 1 1 d .
H2 H 0.1994 0.4888 0.4505 0.046 Uiso 1 1 calc R
C3 C 0.34587(12) 0.57757(17) 0.42476(5) 0.0256(3) Uani 1 1 d .
C4 C 0.41006(11) 0.51475(15) 0.34574(5) 0.0189(3) Uani 1 1 d .
C5 C 0.46734(11) 0.36740(15) 0.35628(4) 0.0186(3) Uani 1 1 d .
C6 C 0.42513(12) 0.22771(16) 0.36807(5) 0.0257(3) Uani 1 1 d .
H6 H 0.3468 0.2129 0.3726 0.031 Uiso 1 1 calc R
C7 C 0.50055(13) 0.10916(16) 0.37320(5) 0.0299(3) Uani 1 1 d .
H7 H 0.4735 0.0124 0.3817 0.036 Uiso 1 1 calc R
C8 C 0.61453(13) 0.13100(16) 0.36606(5) 0.0270(3) Uani 1 1 d .
H8 H 0.6643 0.0483 0.3694 0.032 Uiso 1 1 calc R
C9 C 0.58164(11) 0.38674(15) 0.34996(5) 0.0209(3) Uani 1 1 d .
C10 C 0.51099(12) 0.62519(15) 0.34997(5) 0.0232(3) Uani 1 1 d .
C11 C 0.49782(17) 0.70655(19) 0.27013(6) 0.0422(4) Uani 1 1 d .
H11A H 0.5688 0.6609 0.2587 0.051 Uiso 1 1 calc R
H11B H 0.4840 0.7984 0.2511 0.051 Uiso 1 1 calc R
C12 C 0.40467(15) 0.59980(17) 0.26239(5) 0.0345(4) Uani 1 1 d .
H12 H 0.3756 0.5905 0.2310 0.041 Uiso 1 1 calc R
C13 C 0.35890(12) 0.51604(16) 0.29632(5) 0.0254(3) Uani 1 1 d .
C14 C 0.44464(12) 0.65086(16) 0.43699(5) 0.0274(3) Uani 1 1 d .
C15 C 0.46290(15) 0.6906(2) 0.48496(6) 0.0393(4) Uani 1 1 d .
H15 H 0.5302 0.7407 0.4938 0.047 Uiso 1 1 calc R
C16 C 0.38384(17) 0.6573(2) 0.51886(6) 0.0503(5) Uani 1 1 d .
H16 H 0.3960 0.6853 0.5511 0.060 Uiso 1 1 calc R
C17 C 0.52756(12) 0.69014(16) 0.40054(5) 0.0266(3) Uani 1 1 d .
C18 C 0.25959(14) 0.41639(19) 0.28796(6) 0.0363(4) Uani 1 1 d .
H18A H 0.2378 0.4214 0.2543 0.054 Uiso 1 1 calc R
H18B H 0.1967 0.4498 0.3079 0.054 Uiso 1 1 calc R
H18C H 0.2792 0.3127 0.2962 0.054 Uiso 1 1 calc R
C19 C 0.65786(12) 0.27089(16) 0.35416(5) 0.0255(3) Uani 1 1 d .
H19 H 0.7360 0.2860 0.3492 0.031 Uiso 1 1 calc R

loop_
_atom_site_aniso_label
_atom_site_aniso_U_11
_atom_site_aniso_U_22
_atom_site_aniso_U_33
_atom_site_aniso_U_23
_atom_site_aniso_U_13
_atom_site_aniso_U_12
O1 0.0173(5) 0.0299(5) 0.0189(5) -0.0017(4) 0.0015(4) 0.0046(4)
O2 0.0216(5) 0.0192(5) 0.0436(6) -0.0028(4) 0.0104(4) -0.0016(4)
O3 0.0453(6) 0.0195(5) 0.0340(6) 0.0044(4) 0.0090(5) -0.0008(5)
O4 0.0381(6) 0.0333(6) 0.0526(7) -0.0103(5) -0.0048(5) -0.0089(5)
C1 0.0516(11) 0.0746(14) 0.0247(8) 0.0056(9) 0.0139(8) 0.0227(10)
C2 0.0319(8) 0.0552(11) 0.0284(8) 0.0042(7) 0.0070(7) 0.0099(8)
C3 0.0275(7) 0.0299(7) 0.0195(7) -0.0007(6) 0.0014(6) 0.0113(6)
C4 0.0188(6) 0.0189(6) 0.0191(6) -0.0002(5) 0.0030(5) 0.0018(5)
C5 0.0197(6) 0.0190(7) 0.0170(6) -0.0007(5) 0.0002(5) 0.0008(5)
C6 0.0236(7) 0.0225(7) 0.0309(8) 0.0023(6) 0.0015(6) -0.0026(6)
C7 0.0397(9) 0.0181(7) 0.0320(8) 0.0041(6) 0.0021(7) 0.0008(6)
C8 0.0329(8) 0.0245(7) 0.0235(7) -0.0019(6) -0.0026(6) 0.0111(6)
C9 0.0234(7) 0.0187(7) 0.0207(6) -0.0030(5) 0.0016(5) -0.0010(5)
C10 0.0233(7) 0.0164(6) 0.0297(7) 0.0007(6) 0.0057(6) 0.0015(5)
C11 0.0653(12) 0.0324(8) 0.0288(8) 0.0102(7) 0.0150(8) 0.0031(8)
C12 0.0537(10) 0.0294(8) 0.0203(7) 0.0026(6) 0.0010(7) 0.0115(7)
C13 0.0315(8) 0.0237(7) 0.0209(7) -0.0023(6) -0.0016(6) 0.0105(6)
C14 0.0316(8) 0.0254(7) 0.0252(7) -0.0058(6) -0.0039(6) 0.0101(6)
C15 0.0458(10) 0.0425(9) 0.0295(8) -0.0120(7) -0.0086(7) 0.0141(8)
C16 0.0610(12) 0.0676(13) 0.0223(8) -0.0099(8) -0.0046(8) 0.0245(11)
C17 0.0255(7) 0.0191(7) 0.0352(8) -0.0036(6) -0.0040(6) 0.0038(6)
C18 0.0322(8) 0.0439(9) 0.0326(8) -0.0087(7) -0.0105(7) 0.0047(7)
C19 0.0211(7) 0.0289(8) 0.0264(7) -0.0063(6) -0.0008(6) 0.0054(6)

loop_
_atom_type_symbol
_atom_type_description
_atom_type_scat_dispersion_real
_atom_type_scat_dispersion_imag
_atom_type_scat_source
C C 0.0181 0.0091 'International Tables Vol C Tables 4.2.6.8 and 6.1.1.4'
H H 0.0000 0.0000 'International Tables Vol C Tables 4.2.6.8 and 6.1.1.4'
O O 0.0492 0.0322 'International Tables Vol C Tables 4.2.6.8 and 6.1.1.4'

loop_
_geom_angle_atom_site_label_1
_geom_angle_atom_site_label_2
_geom_angle_atom_site_label_3
_geom_angle
C3 O1 C4 117.43(10)
C9 O2 C10 106.86(10)
C10 O3 C11 113.48(11)
C2 C1 C16 120.88(17)
C2 C1 H1 119.6
C16 C1 H1 119.6
C1 C2 C3 118.64(17)
C1 C2 H2 120.7
C3 C2 H2 120.7
O1 C3 C14 121.99(13)
O1 C3 C2 116.71(14)
C14 C3 C2 121.18(14)
O1 C4 C5 112.68(10)
O1 C4 C13 105.80(10)
C5 C4 C13 111.57(11)
O1 C4 C10 114.19(10)
C5 C4 C10 100.75(10)
C13 C4 C10 112.03(11)
C6 C5 C9 120.02(13)
C6 C5 C4 131.79(12)
C9 C5 C4 108.12(11)
C5 C6 C7 118.25(13)
C5 C6 H6 120.9
C7 C6 H6 120.9
C8 C7 C6 120.61(14)
C8 C7 H7 119.7
C6 C7 H7 119.7
C7 C8 C19 121.62(13)
C7 C8 H8 119.2
C19 C8 H8 119.2
C19 C9 C5 122.87(13)
C19 C9 O2 124.54(12)
C5 C9 O2 112.58(12)
O3 C10 O2 108.93(11)
O3 C10 C17 105.81(11)
O2 C10 C17 106.67(11)
O3 C10 C4 116.29(12)
O2 C10 C4 104.81(10)
C17 C10 C4 113.90(11)
O3 C11 C12 112.13(13)
O3 C11 H11A 109.2
C12 C11 H11A 109.2
O3 C11 H11B 109.2
C12 C11 H11B 109.2
H11A C11 H11B 107.9
C13 C12 C11 124.41(14)
C13 C12 H12 117.8
C11 C12 H12 117.8
C12 C13 C18 123.06(14)
C12 C13 C4 119.74(14)
C18 C13 C4 117.16(12)
C3 C14 C15 119.03(15)
C3 C14 C17 120.72(13)
C15 C14 C17 120.23(15)
C16 C15 C14 120.17(17)
C16 C15 H15 119.9
C14 C15 H15 119.9
C15 C16 C1 120.08(16)
C15 C16 H16 120.0
C1 C16 H16 120.0
O4 C17 C14 123.68(14)
O4 C17 C10 118.54(13)
C14 C17 C10 117.78(12)
C13 C18 H18A 109.5
C13 C18 H18B 109.5
H18A C18 H18B 109.5
C13 C18 H18C 109.5
H18A C18 H18C 109.5
H18B C18 H18C 109.5
C9 C19 C8 116.61(13)
C9 C19 H19 121.7
C8 C19 H19 121.7

loop_
_geom_bond_atom_site_label_1
_geom_bond_atom_site_label_2
_geom_bond_distance
O1 C3 1.3748(17)
O1 C4 1.4443(15)
O2 C9 1.3846(16)
O2 C10 1.4587(16)
O3 C10 1.3774(17)
O3 C11 1.442(2)
O4 C17 1.2132(18)
C1 C2 1.389(2)
C1 C16 1.391(3)
C1 H1 0.9500
C2 C3 1.391(2)
C2 H2 0.9500
C3 C14 1.387(2)
C4 C5 1.5080(18)
C4 C13 1.5135(18)
C4 C10 1.5566(19)
C5 C6 1.3817(19)
C5 C9 1.3819(19)
C6 C7 1.393(2)
C6 H6 0.9500
C7 C8 1.384(2)
C7 H7 0.9500
C8 C19 1.389(2)
C8 H8 0.9500
C9 C19 1.3785(19)
C10 C17 1.544(2)
C11 C12 1.476(3)
C11 H11A 0.9900
C11 H11B 0.9900
C12 C13 1.326(2)
C12 H12 0.9500
C13 C18 1.496(2)
C14 C15 1.408(2)
C14 C17 1.463(2)
C15 C16 1.370(3)
C15 H15 0.9500
C16 H16 0.9500
C18 H18A 0.9800
C18 H18B 0.9800
C18 H18C 0.9800
C19 H19 0.9500

loop_
_geom_torsion_atom_site_label_1
_geom_torsion_atom_site_label_2
_geom_torsion_atom_site_label_3
_geom_torsion_atom_site_label_4
_geom_torsion
C16 C1 C2 C3 -0.8(3)
C4 O1 C3 C14 32.56(18)
C4 O1 C3 C2 -151.51(13)
C1 C2 C3 O1 -174.53(15)
C1 C2 C3 C14 1.4(2)
C3 O1 C4 C5 69.01(14)
C3 O1 C4 C13 -168.83(11)
C3 O1 C4 C10 -45.16(15)
O1 C4 C5 C6 42.63(19)
C13 C4 C5 C6 -76.22(18)
C10 C4 C5 C6 164.73(14)
O1 C4 C5 C9 -140.53(11)
C13 C4 C5 C9 100.62(13)
C10 C4 C5 C9 -18.43(13)
C9 C5 C6 C7 -0.1(2)
C4 C5 C6 C7 176.44(13)
C5 C6 C7 C8 -0.8(2)
C6 C7 C8 C19 0.7(2)
C6 C5 C9 C19 1.0(2)
C4 C5 C9 C19 -176.24(12)
C6 C5 C9 O2 -178.21(12)
C4 C5 C9 O2 4.51(15)
C10 O2 C9 C19 -166.31(13)
C10 O2 C9 C5 12.92(15)
C11 O3 C10 O2 64.14(16)
C11 O3 C10 C17 178.50(13)
C11 O3 C10 C4 -53.95(16)
C9 O2 C10 O3 -149.20(11)
C9 O2 C10 C17 97.01(12)
C9 O2 C10 C4 -24.10(13)
O1 C4 C10 O3 -93.24(14)
C5 C4 C10 O3 145.73(11)
C13 C4 C10 O3 27.01(16)
O1 C4 C10 O2 146.43(10)
C5 C4 C10 O2 25.40(12)
C13 C4 C10 O2 -93.32(12)
O1 C4 C10 C17 30.22(15)
C5 C4 C10 C17 -90.82(12)
C13 C4 C10 C17 150.46(11)
C10 O3 C11 C12 48.84(18)
O3 C11 C12 C13 -18.9(2)
C11 C12 C13 C18 175.84(15)
C11 C12 C13 C4 -6.3(2)
O1 C4 C13 C12 128.17(14)
C5 C4 C13 C12 -108.96(15)
C10 C4 C13 C12 3.15(18)
O1 C4 C13 C18 -53.88(15)
C5 C4 C13 C18 68.99(15)
C10 C4 C13 C18 -178.90(12)
O1 C3 C14 C15 174.74(13)
C2 C3 C14 C15 -1.0(2)
O1 C3 C14 C17 -3.6(2)
C2 C3 C14 C17 -179.39(14)
C3 C14 C15 C16 -0.1(2)
C17 C14 C15 C16 178.28(15)
C14 C15 C16 C1 0.8(3)
C2 C1 C16 C15 -0.3(3)
C3 C14 C17 O4 169.89(14)
C15 C14 C17 O4 -8.5(2)
C3 C14 C17 C10 -9.8(2)
C15 C14 C17 C10 171.85(13)
O3 C10 C17 O4 -54.94(17)
O2 C10 C17 O4 60.97(16)
C4 C10 C17 O4 176.09(12)
O3 C10 C17 C14 124.76(13)
O2 C10 C17 C14 -119.34(13)
C4 C10 C17 C14 -4.21(17)
C5 C9 C19 C8 -1.1(2)
O2 C9 C19 C8 178.10(12)
C7 C8 C19 C9 0.2(2)
